data_1541278
loop_
_publ_author_name
'Mullica, D.F.'
'Wilson, G.A.'
'Sappenfield, E.L.'

_publ_section_title
;
 The crystal structure of Ce0.9 U0.1 P O4
;
_journal_name_full 'Lanthanide and Actinide Research'
_journal_page_first 51
_journal_page_last 61
_journal_volume 3
_journal_year 1989
_chemical_formula_sum 'Ce0.9 O4 P U0.1'
_chemical_name_systematic 'Ce.9 U.1 P O4'
_space_group_IT_number 14
_symmetry_space_group_name_Hall '-P 2yn'
_symmetry_space_group_name_H-M 'P 1 21/n 1'
_cell_angle_alpha 90
_cell_angle_beta 103.51
_cell_angle_gamma 90
_cell_formula_units_Z 4
_cell_length_a 6.794
_cell_length_b 7.02
_cell_length_c 6.478
_cell_volume 300.412
_citation_journal_id_ASTM LAREEK
_cod_data_source_file Mullica_LAREEK_1989_1873.cif
_cod_data_source_block Ce0.9O4P1U0.1
_cod_original_cell_volume 300.4117
_cod_original_sg_symbol_Hall '-P 2ybc (x-z,y,z)'
_cod_original_formula_sum 'Ce0.9 O4 P1 U0.1'
_cod_database_code 1541278

loop_
_symmetry_equiv_pos_as_xyz
x,y,z
-x+1/2,y+1/2,-z+1/2
-x,-y,-z
x-1/2,-y-1/2,z-1/2

loop_
_atom_site_label
_atom_site_type_symbol
_atom_site_fract_x
_atom_site_fract_y
_atom_site_fract_z
_atom_site_occupancy
_atom_site_U_iso_or_equiv
U1 U+3 0.282 0.1589 0.0995 0.107 0.0
O2 O-2 0.3846 0.3316 0.4992 1 0.0
O3 O-2 0.4756 0.1061 0.8021 1 0.0
Ce1 Ce+3 0.282 0.1589 0.0995 0.893 0.0
O1 O-2 0.2505 0.0043 0.4471 1 0.0
P1 P+5 0.3054 0.1627 0.6119 1 0.0
O4 O-2 0.129 0.2187 0.7129 1 0.0
